data_7017411
loop_
_publ_author_name
'Kutasi, Anna M.'
'Turner, David R.'
'Moubaraki, Boujemaa'
'Batten, Stuart R.'
'Murray, Keith S.'

_publ_section_title
;
 Complexes of a hexa-nitrile dianion with neutral, chelating co-ligands:
 Self-assembly, structure and magnetism.
;
_journal_issue 45
_journal_name_full 'Dalton transactions (Cambridge, England : 2003)'
_journal_page_first 12358
_journal_page_last 12367
_journal_paper_doi 10.1039/c1dt11369k
_journal_volume 40
_journal_year 2011
_chemical_formula_moiety 'C21 H13 Mn N9 O2'
_chemical_formula_sum 'C21 H13 Mn N9 O2'
_chemical_formula_weight 478.34
_chemical_name_common (Mn(pypzH)(HCTMCP)(MeOH)(H2O))
_chemical_name_systematic
;
[Mn(pypzH)(HCTMCP)(MeOH)(H2O)]
;
_space_group_IT_number 14
_symmetry_cell_setting monoclinic
_symmetry_space_group_name_Hall '-P 2yn'
_symmetry_space_group_name_H-M 'P 1 21/n 1'
_atom_sites_solution_hydrogens geom
_atom_sites_solution_primary direct
_atom_sites_solution_secondary difmap
_audit_creation_method SHELXL-97
_cell_angle_alpha 90.00
_cell_angle_beta 98.7100(10)
_cell_angle_gamma 90.00
_cell_formula_units_Z 4
_cell_length_a 7.53130(10)
_cell_length_b 15.9150(3)
_cell_length_c 18.2438(4)
_cell_measurement_reflns_used 26166
_cell_measurement_temperature 123(1)
_cell_measurement_theta_max 27.50
_cell_measurement_theta_min 3.75
_cell_volume 2161.50(7)
_computing_cell_refinement 'DENZO-SMN (Otwinowski & Minor, 1997)'
_computing_data_collection 'Collect (Hooft, 1999)'
_computing_data_reduction 'DENZO-SMN (Otwinowski & Minor, 1997)'
_computing_molecular_graphics 'X-Seed (Barbour, 1999)'
_computing_publication_material 'CIFTAB (Sheldrick, 1997)'
_computing_structure_refinement 'SHELXL-97 (Sheldrick, 1997)'
_computing_structure_solution 'SHELXS-97 (Sheldrick, 1990)'
_diffrn_ambient_temperature 123(1)
_diffrn_measured_fraction_theta_full 0.997
_diffrn_measured_fraction_theta_max 0.997
_diffrn_measurement_device_type 'Nonius KappaCCD'
_diffrn_measurement_method 'phi and omega scans'
_diffrn_radiation_monochromator graphite
_diffrn_radiation_source 'fine-focus sealed tube'
_diffrn_radiation_type MoK\a
_diffrn_radiation_wavelength 0.71073
_diffrn_reflns_av_R_equivalents 0.0593
_diffrn_reflns_av_sigmaI/netI 0.0599
_diffrn_reflns_limit_h_max 9
_diffrn_reflns_limit_h_min -9
_diffrn_reflns_limit_k_max 20
_diffrn_reflns_limit_k_min -20
_diffrn_reflns_limit_l_max 23
_diffrn_reflns_limit_l_min -23
_diffrn_reflns_number 26166
_diffrn_reflns_theta_full 27.50
_diffrn_reflns_theta_max 27.50
_diffrn_reflns_theta_min 3.75
_exptl_absorpt_coefficient_mu 0.650
_exptl_absorpt_correction_T_max 0.9203
_exptl_absorpt_correction_T_min 0.8756
_exptl_absorpt_correction_type empirical
_exptl_absorpt_process_details SORTAV
_exptl_crystal_colour yellow
_exptl_crystal_density_diffrn 1.470
_exptl_crystal_density_method 'not measured'
_exptl_crystal_description needle
_exptl_crystal_F_000 972
_exptl_crystal_size_max 0.21
_exptl_crystal_size_mid 0.15
_exptl_crystal_size_min 0.13
_refine_diff_density_max 0.590
_refine_diff_density_min -0.320
_refine_diff_density_rms 0.064
_refine_ls_extinction_method none
_refine_ls_goodness_of_fit_ref 1.025
_refine_ls_hydrogen_treatment mixed
_refine_ls_matrix_type full
_refine_ls_number_parameters 315
_refine_ls_number_reflns 4942
_refine_ls_number_restraints 3
_refine_ls_restrained_S_all 1.025
_refine_ls_R_factor_all 0.0843
_refine_ls_R_factor_gt 0.0440
_refine_ls_shift/su_max 0.000
_refine_ls_shift/su_mean 0.000
_refine_ls_structure_factor_coef Fsqd
_refine_ls_weighting_details 'calc w=1/[\s^2^(Fo^2^)+(0.2000P)^2^+0.0000P] where P=(Fo^2^+2Fc^2^)/3'
_refine_ls_weighting_scheme calc
_refine_ls_wR_factor_gt 0.0830
_refine_ls_wR_factor_ref 0.0940
_reflns_number_gt 3411
_reflns_number_total 4942
_reflns_threshold_expression >2sigma(I)
_cod_data_source_file c1dt11369k.txt
_cod_data_source_block 5
_cod_depositor_comments
;
The following automatic conversions were performed:

'_exptl_absorpt_correction_type' value 'Empirical' changed to
'empirical' according to
/home/saulius/struct/CIF-dictionaries/cif_core.dic dictionary named
'cif_core.dic' version 2.4.1 from 2010-06-29.

Automatic conversion script
Id: cif_fix_values 1715 2011-07-08 13:25:40Z adriana 
;
_cod_original_sg_symbol_H-M P21/n
_cod_database_code 7017411

loop_
_symmetry_equiv_pos_as_xyz
'x, y, z'
'-x+1/2, y+1/2, -z+1/2'
'-x, -y, -z'
'x-1/2, -y-1/2, z-1/2'

loop_
_atom_site_label
_atom_site_type_symbol
_atom_site_fract_x
_atom_site_fract_y
_atom_site_fract_z
_atom_site_U_iso_or_equiv
_atom_site_adp_type
_atom_site_occupancy
_atom_site_symmetry_multiplicity
_atom_site_calc_flag
_atom_site_refinement_flags
Mn1 Mn 0.46170(5) 0.18102(2) 0.348283(18) 0.02148(11) Uani 1 1 d .
O1 O 0.7363(2) 0.14258(11) 0.38654(10) 0.0314(4) Uani 1 1 d D
O2 O 0.1852(2) 0.22606(11) 0.31148(10) 0.0375(4) Uani 1 1 d D
N1 N 0.3996(2) 0.16494(11) 0.46379(10) 0.0232(4) Uani 1 1 d .
N2 N 0.4137(3) 0.20913(14) 0.52807(12) 0.0322(5) Uani 1 1 d .
N3 N 0.3503(2) 0.04944(11) 0.35380(10) 0.0228(4) Uani 1 1 d .
N112 N 0.5389(3) 0.31321(11) 0.35740(10) 0.0259(4) Uani 1 1 d .
N114 N 0.6814(3) 0.51042(12) 0.20308(11) 0.0336(5) Uani 1 1 d .
N122 N 0.9953(3) 0.67253(11) 0.27041(11) 0.0265(4) Uani 1 1 d .
N124 N 1.0620(3) 0.75295(12) 0.50749(11) 0.0317(5) Uani 1 1 d .
N132 N 0.5960(3) 0.36999(14) 0.56807(12) 0.0382(5) Uani 1 1 d .
N134 N 0.8907(3) 0.61039(14) 0.64377(12) 0.0409(6) Uani 1 1 d .
C2 C 0.0547(4) 0.19807(18) 0.25376(17) 0.0471(7) Uani 1 1 d .
H2A H 0.0862 0.2167 0.2062 0.071 Uiso 1 1 calc R
H2B H -0.0625 0.2213 0.2601 0.071 Uiso 1 1 calc R
H2C H 0.0491 0.1366 0.2546 0.071 Uiso 1 1 calc R
C3 C 0.3471(3) 0.16338(18) 0.58247(13) 0.0404(7) Uani 1 1 d .
H3 H 0.3422 0.1808 0.6319 0.048 Uiso 1 1 calc R
C4 C 0.2887(3) 0.08684(15) 0.55063(13) 0.0289(5) Uani 1 1 d .
H4 H 0.2361 0.0415 0.5735 0.035 Uiso 1 1 calc R
C5 C 0.3245(3) 0.09127(13) 0.47784(12) 0.0217(5) Uani 1 1 d .
C6 C 0.2965(3) 0.02806(13) 0.41861(12) 0.0219(5) Uani 1 1 d .
C7 C 0.2229(3) -0.05057(14) 0.42781(14) 0.0311(6) Uani 1 1 d .
H7 H 0.1861 -0.0653 0.4737 0.037 Uiso 1 1 calc R
C8 C 0.2039(4) -0.10599(17) 0.37083(15) 0.0410(7) Uani 1 1 d .
H8 H 0.1529 -0.1598 0.3764 0.049 Uiso 1 1 calc R
C9 C 0.2570(3) -0.08479(15) 0.30709(15) 0.0360(6) Uani 1 1 d .
H9 H 0.2444 -0.1232 0.2668 0.043 Uiso 1 1 calc R
C10 C 0.3286(3) -0.00851(14) 0.30029(13) 0.0275(5) Uani 1 1 d .
H10 H 0.3664 0.0052 0.2544 0.033 Uiso 1 1 calc R
C101 C 0.7736(3) 0.52744(13) 0.46928(12) 0.0199(5) Uani 1 1 d .
C102 C 0.8349(3) 0.58075(13) 0.41872(11) 0.0189(5) Uani 1 1 d .
C103 C 0.7419(3) 0.50900(13) 0.39434(12) 0.0195(5) Uani 1 1 d .
C110 C 0.6674(3) 0.45790(13) 0.33515(11) 0.0202(5) Uani 1 1 d .
C111 C 0.5963(3) 0.37846(14) 0.34742(11) 0.0211(5) Uani 1 1 d .
C113 C 0.6749(3) 0.48469(13) 0.26173(13) 0.0236(5) Uani 1 1 d .
C120 C 0.9290(3) 0.65334(13) 0.40264(12) 0.0195(5) Uani 1 1 d .
C121 C 0.9668(3) 0.66564(13) 0.33020(12) 0.0206(5) Uani 1 1 d .
C123 C 1.0043(3) 0.70847(13) 0.46041(12) 0.0209(5) Uani 1 1 d .
C130 C 0.7553(3) 0.50784(13) 0.54241(12) 0.0223(5) Uani 1 1 d .
C131 C 0.6680(3) 0.43244(15) 0.55835(12) 0.0260(5) Uani 1 1 d .
C133 C 0.8277(3) 0.56308(15) 0.59948(13) 0.0268(5) Uani 1 1 d .
H1N H 0.469(4) 0.2582(18) 0.5302(15) 0.050(9) Uiso 1 1 d .
H1O H 0.813(3) 0.1747(16) 0.4131(15) 0.055(9) Uiso 1 1 d D
H2O H 0.791(4) 0.1062(16) 0.3648(16) 0.063(10) Uiso 1 1 d D
H3O H 0.159(5) 0.2752(13) 0.3232(19) 0.080(12) Uiso 1 1 d D

loop_
_atom_site_aniso_label
_atom_site_aniso_U_11
_atom_site_aniso_U_22
_atom_site_aniso_U_33
_atom_site_aniso_U_23
_atom_site_aniso_U_13
_atom_site_aniso_U_12
Mn1 0.0288(2) 0.01618(17) 0.01897(18) 0.00094(14) 0.00192(14) -0.00185(15)
O1 0.0307(10) 0.0305(10) 0.0308(10) -0.0146(8) -0.0029(8) 0.0031(8)
O2 0.0365(11) 0.0336(10) 0.0378(10) -0.0118(8) -0.0093(8) 0.0087(9)
N1 0.0306(11) 0.0190(10) 0.0198(10) -0.0026(7) 0.0033(8) 0.0012(8)
N2 0.0325(12) 0.0264(11) 0.0353(13) -0.0098(10) -0.0025(10) 0.0023(10)
N3 0.0288(11) 0.0186(9) 0.0204(10) 0.0010(8) 0.0015(8) -0.0024(8)
N112 0.0346(11) 0.0197(10) 0.0225(10) 0.0016(8) 0.0012(8) -0.0038(9)
N114 0.0507(14) 0.0265(11) 0.0232(11) -0.0025(9) 0.0049(10) -0.0106(10)
N122 0.0333(11) 0.0228(10) 0.0229(11) -0.0010(8) 0.0026(9) -0.0043(9)
N124 0.0372(12) 0.0276(11) 0.0288(11) -0.0045(9) 0.0004(10) -0.0044(9)
N132 0.0344(12) 0.0362(13) 0.0458(14) 0.0147(10) 0.0119(11) 0.0040(11)
N134 0.0428(14) 0.0458(14) 0.0317(12) -0.0134(11) -0.0018(11) 0.0121(11)
C2 0.0403(17) 0.0395(16) 0.0560(19) -0.0008(14) -0.0101(14) -0.0047(13)
C3 0.0354(15) 0.0660(19) 0.0186(13) -0.0076(13) 0.0003(11) 0.0220(14)
C4 0.0318(14) 0.0295(13) 0.0260(13) 0.0078(10) 0.0066(11) 0.0030(11)
C5 0.0239(12) 0.0203(11) 0.0199(11) 0.0032(9) 0.0007(10) 0.0032(10)
C6 0.0228(12) 0.0202(11) 0.0220(12) 0.0030(9) 0.0013(9) 0.0018(9)
C7 0.0334(14) 0.0260(13) 0.0341(14) 0.0071(11) 0.0053(11) -0.0020(11)
C8 0.0449(17) 0.0311(14) 0.0445(17) -0.0014(13) -0.0016(13) -0.0008(13)
C9 0.0358(15) 0.0248(13) 0.0454(17) -0.0046(12) 0.0003(13) 0.0020(11)
C10 0.0295(13) 0.0293(13) 0.0231(12) -0.0057(10) 0.0014(10) -0.0004(11)
C101 0.0178(11) 0.0183(11) 0.0230(12) -0.0012(9) 0.0013(9) 0.0042(9)
C102 0.0210(12) 0.0171(11) 0.0184(11) -0.0016(9) 0.0022(9) 0.0038(9)
C103 0.0197(11) 0.0182(11) 0.0208(11) 0.0010(9) 0.0038(9) 0.0018(9)
C110 0.0260(12) 0.0164(11) 0.0180(11) 0.0008(9) 0.0026(9) -0.0024(9)
C111 0.0240(12) 0.0239(12) 0.0146(11) -0.0028(9) 0.0008(9) 0.0025(10)
C113 0.0262(13) 0.0166(11) 0.0278(13) -0.0068(10) 0.0033(10) -0.0052(9)
C120 0.0232(12) 0.0154(10) 0.0192(11) -0.0017(9) 0.0005(9) -0.0004(9)
C121 0.0227(12) 0.0156(11) 0.0221(13) -0.0020(9) -0.0009(10) -0.0011(9)
C123 0.0235(12) 0.0187(11) 0.0205(12) 0.0023(9) 0.0030(10) 0.0010(9)
C130 0.0228(12) 0.0227(11) 0.0214(12) 0.0016(9) 0.0034(9) 0.0040(9)
C131 0.0242(13) 0.0306(13) 0.0239(12) 0.0054(10) 0.0057(10) 0.0095(11)
C133 0.0288(13) 0.0312(13) 0.0207(12) 0.0002(10) 0.0049(10) 0.0108(11)

loop_
_atom_type_symbol
_atom_type_description
_atom_type_scat_dispersion_real
_atom_type_scat_dispersion_imag
_atom_type_scat_source
C C 0.0033 0.0016 'International Tables Vol C Tables 4.2.6.8 and 6.1.1.4'
H H 0.0000 0.0000 'International Tables Vol C Tables 4.2.6.8 and 6.1.1.4'
N N 0.0061 0.0033 'International Tables Vol C Tables 4.2.6.8 and 6.1.1.4'
O O 0.0106 0.0060 'International Tables Vol C Tables 4.2.6.8 and 6.1.1.4'
Mn Mn 0.3368 0.7283 'International Tables Vol C Tables 4.2.6.8 and 6.1.1.4'

loop_
_geom_angle_atom_site_label_1
_geom_angle_atom_site_label_2
_geom_angle_atom_site_label_3
_geom_angle
_geom_angle_site_symmetry_1
_geom_angle_site_symmetry_3
O1 Mn1 N112 90.99(7) . .
O1 Mn1 O2 177.33(7) . .
N112 Mn1 O2 86.47(7) . .
O1 Mn1 N1 89.42(7) . .
N112 Mn1 N1 97.44(7) . .
O2 Mn1 N1 90.08(7) . .
O1 Mn1 N122 91.36(7) . 2_645
N112 Mn1 N122 93.21(7) . 2_645
O2 Mn1 N122 89.62(7) . 2_645
N1 Mn1 N122 169.30(7) . 2_645
O1 Mn1 N3 93.82(7) . .
N112 Mn1 N3 169.94(7) . .
O2 Mn1 N3 88.56(7) . .
N1 Mn1 N3 73.80(6) . .
N122 Mn1 N3 95.50(7) 2_645 .
Mn1 O1 H1O 123(2) . .
Mn1 O1 H2O 123(2) . .
H1O O1 H2O 110(3) . .
C2 O2 Mn1 130.35(16) . .
C2 O2 H3O 109(2) . .
Mn1 O2 H3O 118(2) . .
C5 N1 N2 105.51(18) . .
C5 N1 Mn1 115.66(14) . .
N2 N1 Mn1 138.83(15) . .
N1 N2 C3 110.9(2) . .
N1 N2 H1N 118.1(18) . .
C3 N2 H1N 130.8(18) . .
C10 N3 C6 116.53(18) . .
C10 N3 Mn1 127.71(15) . .
C6 N3 Mn1 115.75(14) . .
C111 N112 Mn1 163.90(17) . .
C121 N122 Mn1 176.79(18) . 2_655
O2 C2 H2A 109.5 . .
O2 C2 H2B 109.5 . .
H2A C2 H2B 109.5 . .
O2 C2 H2C 109.5 . .
H2A C2 H2C 109.5 . .
H2B C2 H2C 109.5 . .
N2 C3 C4 106.7(2) . .
N2 C3 H3 126.7 . .
C4 C3 H3 126.7 . .
C3 C4 C5 105.0(2) . .
C3 C4 H4 127.5 . .
C5 C4 H4 127.5 . .
N1 C5 C4 111.91(19) . .
N1 C5 C6 118.39(18) . .
C4 C5 C6 129.7(2) . .
N3 C6 C7 120.7(2) . .
N3 C6 C5 116.30(18) . .
C7 C6 C5 123.0(2) . .
C8 C7 C6 119.4(2) . .
C8 C7 H7 120.3 . .
C6 C7 H7 120.3 . .
C9 C8 C7 119.7(2) . .
C9 C8 H8 120.1 . .
C7 C8 H8 120.1 . .
C8 C9 C10 119.3(2) . .
C8 C9 H9 120.4 . .
C10 C9 H9 120.4 . .
N3 C10 C9 124.3(2) . .
N3 C10 H10 117.8 . .
C9 C10 H10 117.8 . .
C102 C101 C103 59.73(15) . .
C102 C101 C130 149.9(2) . .
C103 C101 C130 150.4(2) . .
C103 C102 C101 60.14(15) . .
C103 C102 C120 149.3(2) . .
C101 C102 C120 150.6(2) . .
C102 C103 C101 60.13(15) . .
C102 C103 C110 148.8(2) . .
C101 C103 C110 151.0(2) . .
C103 C110 C111 121.21(19) . .
C103 C110 C113 119.10(19) . .
C111 C110 C113 119.55(19) . .
N112 C111 C110 179.6(2) . .
N114 C113 C110 176.7(2) . .
C121 C120 C102 119.27(18) . .
C121 C120 C123 119.74(19) . .
C102 C120 C123 120.55(19) . .
N122 C121 C120 177.3(2) . .
N124 C123 C120 178.7(2) . .
C101 C130 C133 118.9(2) . .
C101 C130 C131 120.0(2) . .
C133 C130 C131 121.0(2) . .
N132 C131 C130 177.0(2) . .
N134 C133 C130 176.8(3) . .

loop_
_geom_bond_atom_site_label_1
_geom_bond_atom_site_label_2
_geom_bond_distance
_geom_bond_site_symmetry_2
Mn1 O1 2.1683(18) .
Mn1 N112 2.1822(19) .
Mn1 O2 2.2089(18) .
Mn1 N1 2.2413(18) .
Mn1 N122 2.2415(19) 2_645
Mn1 N3 2.2639(18) .
O1 H1O 0.864(17) .
O1 H2O 0.842(17) .
O2 C2 1.400(3) .
O2 H3O 0.842(18) .
N1 C5 1.343(3) .
N1 N2 1.358(3) .
N2 C3 1.385(3) .
N2 H1N 0.88(3) .
N3 C10 1.335(3) .
N3 C6 1.350(3) .
N112 C111 1.150(3) .
N114 C113 1.154(3) .
N122 C121 1.149(3) .
N122 Mn1 2.2415(19) 2_655
N124 C123 1.147(3) .
N132 C131 1.159(3) .
N134 C133 1.153(3) .
C2 H2A 0.9800 .
C2 H2B 0.9800 .
C2 H2C 0.9800 .
C3 C4 1.392(4) .
C3 H3 0.9500 .
C4 C5 1.396(3) .
C4 H4 0.9500 .
C5 C6 1.468(3) .
C6 C7 1.389(3) .
C7 C8 1.354(3) .
C7 H7 0.9500 .
C8 C9 1.329(4) .
C8 H8 0.9500 .
C9 C10 1.342(3) .
C9 H9 0.9500 .
C10 H10 0.9500 .
C101 C102 1.383(3) .
C101 C103 1.383(3) .
C101 C130 1.397(3) .
C102 C103 1.378(3) .
C102 C120 1.409(3) .
C103 C110 1.400(3) .
C110 C111 1.404(3) .
C110 C113 1.415(3) .
C120 C121 1.407(3) .
C120 C123 1.421(3) .
C130 C133 1.408(3) .
C130 C131 1.419(3) .

loop_
_geom_hbond_atom_site_label_D
_geom_hbond_atom_site_label_H
_geom_hbond_atom_site_label_A
_geom_hbond_distance_DH
_geom_hbond_distance_HA
_geom_hbond_distance_DA
_geom_hbond_angle_DHA
_geom_hbond_site_symmetry_A
O1 H2O N114 0.842(17) 1.99(2) 2.791(3) 157(3) 2_645
O1 H1O N124 0.864(17) 1.974(19) 2.814(3) 164(3) 3_766
O2 H3O N134 0.842(18) 1.972(19) 2.812(3) 177(4) 3_666
N2 H1N N132 0.88(3) 2.09(3) 2.944(3) 163(3) .
